data_7113494
loop_
_publ_author_name
'Mukherjee, Soumen'
'Rentschler, Eva'
'Weyherm\"uller, Thomas'
'Wieghardt, Karl'
'Chaudhuri, Phalguni'

_publ_section_title
;
 A unique series of dinuclear transition metal--polyradical complexes with
 a m-phenylenediamine spacer and their catalytic reactivity
;
_journal_coden_ASTM CHCOFS
_journal_issue 15
_journal_name_full
;
 Chemical Communications (Cambridge, United Kingdom)
;
_journal_page_first 1828
_journal_page_last 1829
_journal_paper_doi 10.1039/b300792h
_journal_year 2003
_chemical_formula_structural '[C102 H132 Co2 N6 O6], 3 CH2CL2'
_chemical_formula_sum 'C105 H138 Cl6 Co2 N6 O6'
_chemical_formula_weight 1910.77
_space_group_IT_number 2
_symmetry_cell_setting triclinic
_symmetry_space_group_name_Hall '-P 1'
_symmetry_space_group_name_H-M 'P -1'
_atom_sites_solution_hydrogens geom
_atom_sites_solution_primary direct
_atom_sites_solution_secondary difmap
_audit_creation_method SHELXL
_cell_angle_alpha 74.09(1)
_cell_angle_beta 76.48(1)
_cell_angle_gamma 66.45(1)
_cell_formula_units_Z 2
_cell_length_a 15.5627(8)
_cell_length_b 16.2417(12)
_cell_length_c 23.594(2)
_cell_measurement_reflns_used 18738
_cell_measurement_temperature 100(2)
_cell_volume 5205.1(8)
_computing_cell_refinement 'DENZO, Nonius Collect Software'
_computing_data_collection 'DENZO, Nonius Collect Software'
_computing_data_reduction 'DENZO, Nonius Collect Software'
_computing_structure_refinement 'SHELXL-93 (Sheldrick, 1993)'
_computing_structure_solution 'SHELXS-86 (Sheldrick, 1990)'
_diffrn_ambient_temperature 100(2)
_diffrn_measurement_device 'Nonius Kappa-CCD'
_diffrn_measurement_method '397 images at 1 deg. in \w, 50 sec. each'
_diffrn_radiation_monochromator graphite
_diffrn_radiation_source 'rotating Mo-anode'
_diffrn_radiation_type MoK\a
_diffrn_radiation_wavelength 0.71073
_diffrn_reflns_av_R_equivalents 0.0441
_diffrn_reflns_av_sigmaI/netI 0.0796
_diffrn_reflns_limit_h_max 22
_diffrn_reflns_limit_h_min -23
_diffrn_reflns_limit_k_max 24
_diffrn_reflns_limit_k_min -19
_diffrn_reflns_limit_l_max 36
_diffrn_reflns_limit_l_min -33
_diffrn_reflns_number 47876
_diffrn_reflns_theta_max 30.00
_diffrn_reflns_theta_min 3.50
_exptl_absorpt_coefficient_mu 0.526
_exptl_absorpt_correction_T_max 0.8979
_exptl_absorpt_correction_T_min 0.8641
_exptl_absorpt_correction_type 'Gaussian, face indexed'
_exptl_crystal_density_diffrn 1.219
_exptl_crystal_description 'opaque block'
_exptl_crystal_F_000 2028
_exptl_crystal_size_max 0.28
_exptl_crystal_size_mid 0.27
_exptl_crystal_size_min 0.24
_refine_diff_density_max 3.400
_refine_diff_density_min -4.289
_refine_diff_density_rms 0.155
_refine_ls_extinction_method none
_refine_ls_goodness_of_fit_all 1.034
_refine_ls_goodness_of_fit_obs 1.100
_refine_ls_matrix_type full
_refine_ls_number_parameters 1105
_refine_ls_number_reflns 26325
_refine_ls_number_restraints 0
_refine_ls_restrained_S_all 1.063
_refine_ls_restrained_S_obs 1.100
_refine_ls_R_factor_all 0.1275
_refine_ls_R_factor_obs 0.0881
_refine_ls_shift/esd_max 0.001
_refine_ls_shift/esd_mean 0.000
_refine_ls_structure_factor_coef Fsqd
_refine_ls_weighting_details 'w=1/[\s^2^(Fo^2^)+(0.1358P)^2^+12.2669P] where P=(Fo^2^+2Fc^2^)/3'
_refine_ls_weighting_scheme calc
_refine_ls_wR_factor_all 0.2708
_refine_ls_wR_factor_obs 0.2329
_reflns_number_observed 20027
_reflns_number_total 29002
_reflns_observed_criterion >2sigma(I)
_cod_duplicate_entry 7103791
_cod_data_source_file b300792h.txt
_cod_data_source_block 4
_cod_depositor_comments
;
The following automatic conversions were performed:

'_symmetry_cell_setting' value 'Triclinic' changed to 'triclinic'
according to
/usr/data/users/saulius/automatic-downloads/retrospective/RSC/lib/dictionaries/cif_core.dic
dictionary named 'cif_core.dic' version 2.4.2 from 2011-04-26.

Automatic conversion script
Id: cif_fix_values 2281 2013-09-26 08:29:07Z andrius 

The following automatic conversions were performed:

'_refine_ls_weighting_scheme' value 'calc
w=1/[\s^2^(Fo^2^)+(0.1358P)^2^+12.2669P] where P=(Fo^2^+2Fc^2^)/3'
was changed to 'calc'. New tag '_refine_ls_weighting_details' was
created. The value of the new tag was set to
'w=1/[\s^2^(Fo^2^)+(0.1358P)^2^+12.2669P] where P=(Fo^2^+2Fc^2^)/3'.

Automatic conversion script
Id: cif_fix_values 3143 2015-03-26 13:38:13Z robertas 
;
_cod_original_cell_volume 5205.1(6)
_cod_original_sg_symbol_H-M P-1
_cod_database_code 7113494

loop_
_symmetry_equiv_pos_as_xyz
'x, y, z'
'-x, -y, -z'

loop_
_atom_site_aniso_label
_atom_site_aniso_U_11
_atom_site_aniso_U_22
_atom_site_aniso_U_33
_atom_site_aniso_U_23
_atom_site_aniso_U_13
_atom_site_aniso_U_12
Co1 0.0163(2) 0.0163(2) 0.0122(2) -0.0033(2) 0.00019(15) -0.0041(2)
Co2 0.0154(2) 0.0166(2) 0.0179(2) -0.0038(2) -0.0033(2) -0.0048(2)
O1 0.0213(12) 0.0173(11) 0.0151(10) -0.0039(9) -0.0004(9) -0.0051(9)
O2 0.0165(11) 0.0231(12) 0.0207(11) -0.0047(10) -0.0062(9) -0.0034(9)
O3 0.0170(11) 0.0186(11) 0.0161(10) -0.0056(9) 0.0001(8) -0.0028(9)
O4 0.0202(12) 0.0180(11) 0.0215(11) -0.0031(9) -0.0068(9) -0.0053(9)
O5 0.0187(11) 0.0188(11) 0.0151(10) -0.0020(9) -0.0013(8) -0.0049(9)
O6 0.0175(12) 0.0188(11) 0.0230(12) -0.0065(9) -0.0015(9) -0.0052(9)
N1 0.0153(13) 0.0174(13) 0.0146(12) -0.0036(10) -0.0008(10) -0.0031(10)
N2 0.0184(14) 0.0188(13) 0.0175(13) -0.0031(11) -0.0037(10) -0.0062(11)
N3 0.0177(13) 0.0174(13) 0.0125(11) -0.0038(10) 0.0004(10) -0.0040(10)
N4 0.0163(13) 0.0180(13) 0.0158(12) -0.0036(10) -0.0018(10) -0.0056(10)
N5 0.0196(14) 0.0167(13) 0.0154(12) -0.0015(10) -0.0019(10) -0.0080(11)
N6 0.0148(13) 0.0171(13) 0.0210(13) -0.0064(11) -0.0020(10) -0.0041(10)
C1 0.017(2) 0.021(2) 0.0145(14) -0.0041(12) -0.0010(11) -0.0061(12)
C2 0.017(2) 0.022(2) 0.0141(14) -0.0042(12) -0.0003(11) -0.0059(12)
C3 0.023(2) 0.023(2) 0.0161(14) -0.0035(13) 0.0020(12) -0.0096(14)
C4 0.019(2) 0.026(2) 0.0156(14) -0.0046(13) 0.0011(12) -0.0046(13)
C5 0.026(2) 0.025(2) 0.0146(14) -0.0078(13) -0.0004(12) -0.0044(14)
C6 0.021(2) 0.020(2) 0.0152(14) -0.0049(12) -0.0027(12) -0.0033(13)
C7 0.0174(15) 0.0169(14) 0.0122(13) -0.0034(11) 0.0018(11) -0.0048(12)
C8 0.0173(15) 0.0195(15) 0.0149(13) -0.0035(12) 0.0002(11) -0.0085(12)
C9 0.0168(15) 0.023(2) 0.0115(13) -0.0018(12) -0.0004(11) -0.0070(12)
C10 0.0166(15) 0.020(2) 0.0168(14) -0.0032(12) 0.0008(11) -0.0076(12)
C11 0.019(2) 0.024(2) 0.0172(14) -0.0066(13) 0.0008(12) -0.0103(13)
C12 0.0150(15) 0.022(2) 0.0157(14) -0.0029(12) 0.0015(11) -0.0061(12)
C13 0.022(2) 0.020(2) 0.0182(15) -0.0020(12) -0.0048(12) -0.0075(13)
C14 0.020(2) 0.020(2) 0.0193(15) -0.0018(12) -0.0053(12) -0.0064(13)
C15 0.023(2) 0.029(2) 0.021(2) -0.0016(14) -0.0086(13) -0.0055(14)
C16 0.023(2) 0.038(2) 0.022(2) -0.007(2) -0.0074(13) -0.006(2)
C17 0.024(2) 0.030(2) 0.021(2) -0.0048(14) -0.0044(13) -0.0080(15)
C18 0.018(2) 0.026(2) 0.0178(15) -0.0021(13) -0.0036(12) -0.0061(13)
C19 0.030(2) 0.020(2) 0.0181(15) -0.0065(13) -0.0041(13) -0.0047(14)
C20 0.036(2) 0.025(2) 0.033(2) -0.007(2) -0.002(2) -0.014(2)
C21 0.040(2) 0.025(2) 0.031(2) -0.005(2) -0.010(2) 0.001(2)
C22 0.055(3) 0.027(2) 0.026(2) -0.013(2) 0.000(2) -0.011(2)
C23 0.032(2) 0.027(2) 0.0144(15) -0.0031(13) 0.0041(13) -0.009(2)
C24 0.036(2) 0.040(2) 0.032(2) -0.006(2) 0.012(2) -0.007(2)
C25 0.053(3) 0.054(3) 0.019(2) -0.003(2) -0.005(2) -0.020(2)
C26 0.048(3) 0.032(2) 0.024(2) -0.004(2) 0.008(2) -0.018(2)
C27 0.021(2) 0.044(2) 0.025(2) -0.005(2) -0.0103(14) -0.004(2)
C28 0.030(2) 0.084(4) 0.037(2) -0.016(3) -0.014(2) -0.006(2)
C29 0.032(2) 0.036(2) 0.041(2) 0.000(2) -0.010(2) 0.002(2)
C30 0.022(2) 0.052(3) 0.041(2) -0.016(2) -0.005(2) -0.013(2)
C31 0.025(2) 0.041(2) 0.021(2) -0.009(2) -0.0043(14) -0.006(2)
C32 0.032(2) 0.108(5) 0.026(2) -0.022(3) 0.001(2) -0.022(3)
C33 0.049(3) 0.053(3) 0.023(2) -0.002(2) 0.000(2) -0.010(2)
C34 0.057(3) 0.045(3) 0.036(2) -0.018(2) 0.000(2) -0.013(2)
C41 0.020(2) 0.0140(14) 0.0152(14) -0.0010(11) -0.0002(11) -0.0049(12)
C42 0.019(2) 0.0167(14) 0.0139(13) -0.0014(11) -0.0025(11) -0.0055(12)
C43 0.021(2) 0.0188(15) 0.0161(14) -0.0031(12) -0.0018(12) -0.0056(13)
C44 0.028(2) 0.019(2) 0.0166(14) -0.0024(12) -0.0058(13) -0.0063(14)
C45 0.023(2) 0.0167(15) 0.023(2) -0.0036(13) -0.0065(13) -0.0052(13)
C46 0.020(2) 0.0176(15) 0.0190(15) -0.0027(12) -0.0032(12) -0.0049(12)
C47 0.0153(15) 0.0195(15) 0.0161(14) -0.0054(12) -0.0009(11) -0.0049(12)
C48 0.0168(15) 0.0183(15) 0.0141(13) -0.0048(12) 0.0012(11) -0.0068(12)
C49 0.018(2) 0.0151(14) 0.0155(14) -0.0031(11) -0.0030(11) -0.0057(12)
C50 0.018(2) 0.020(2) 0.0194(15) -0.0071(13) 0.0016(12) -0.0049(12)
C51 0.021(2) 0.022(2) 0.0158(14) -0.0038(12) 0.0044(12) -0.0077(13)
C52 0.021(2) 0.019(2) 0.0157(14) -0.0036(12) -0.0002(12) -0.0064(13)
C53 0.0163(15) 0.0164(14) 0.0167(14) -0.0037(12) -0.0014(11) -0.0043(12)
C54 0.0153(15) 0.0181(15) 0.0205(15) -0.0045(12) 0.0010(11) -0.0053(12)
C55 0.020(2) 0.019(2) 0.027(2) -0.0026(13) -0.0029(13) -0.0082(13)
C56 0.025(2) 0.021(2) 0.035(2) -0.0037(15) -0.0076(15) -0.0109(14)
C57 0.024(2) 0.025(2) 0.027(2) -0.0039(14) -0.0072(14) -0.0103(14)
C58 0.022(2) 0.021(2) 0.0196(15) -0.0021(13) -0.0055(12) -0.0076(13)
C59 0.038(2) 0.024(2) 0.0162(15) -0.0035(13) -0.0092(14) -0.005(2)
C60 0.079(4) 0.036(2) 0.020(2) -0.001(2) -0.007(2) -0.023(2)
C61 0.046(3) 0.039(2) 0.046(3) -0.021(2) -0.028(2) 0.004(2)
C62 0.030(2) 0.023(2) 0.023(2) -0.0098(14) -0.0037(14) -0.0083(15)
C63 0.019(2) 0.020(2) 0.033(2) -0.0116(15) -0.0022(14) -0.0034(13)
C64 0.029(2) 0.021(2) 0.060(3) -0.016(2) -0.010(2) -0.004(2)
C65 0.021(2) 0.042(2) 0.034(2) -0.019(2) 0.0051(15) -0.008(2)
C66 0.021(2) 0.031(2) 0.043(2) -0.014(2) -0.007(2) -0.004(2)
C67 0.025(2) 0.019(2) 0.039(2) 0.0032(15) -0.007(2) -0.0101(14)
C68 0.052(3) 0.023(2) 0.080(4) 0.012(2) -0.033(3) -0.018(2)
C69 0.026(2) 0.022(2) 0.052(3) -0.002(2) -0.011(2) -0.004(2)
C70 0.045(3) 0.039(2) 0.036(2) 0.011(2) -0.003(2) -0.017(2)
C71 0.040(2) 0.039(2) 0.045(2) -0.001(2) -0.020(2) -0.024(2)
C72 0.069(4) 0.046(3) 0.063(3) 0.006(3) -0.046(3) -0.025(3)
C73 0.038(3) 0.071(4) 0.080(4) 0.007(3) -0.028(3) -0.030(3)
C74 0.082(5) 0.078(4) 0.067(4) -0.028(3) -0.030(3) -0.037(4)
C81 0.024(2) 0.0173(15) 0.0164(14) -0.0040(12) -0.0010(12) -0.0089(13)
C82 0.024(2) 0.020(2) 0.0151(14) -0.0041(12) -0.0009(12) -0.0092(13)
C83 0.024(2) 0.033(2) 0.020(2) 0.0032(14) -0.0064(13) -0.015(2)
C84 0.032(2) 0.054(3) 0.024(2) 0.008(2) -0.009(2) -0.029(2)
C85 0.035(2) 0.042(2) 0.020(2) 0.008(2) -0.0078(15) -0.024(2)
C86 0.026(2) 0.026(2) 0.0162(15) -0.0001(13) -0.0043(13) -0.0118(14)
C87 0.0153(15) 0.021(2) 0.0154(14) -0.0033(12) -0.0003(11) -0.0078(12)
C88 0.018(2) 0.0175(15) 0.0171(14) -0.0042(12) 0.0001(11) -0.0081(12)
C89 0.0146(15) 0.021(2) 0.0205(15) -0.0065(13) -0.0013(11) -0.0068(12)
C90 0.020(2) 0.021(2) 0.020(2) -0.0047(13) -0.0066(12) -0.0058(13)
C91 0.025(2) 0.024(2) 0.0180(15) -0.0070(13) -0.0044(12) -0.0080(14)
C92 0.021(2) 0.0171(15) 0.0194(15) -0.0048(12) -0.0031(12) -0.0062(12)
C93 0.0150(15) 0.0182(15) 0.0191(14) -0.0044(12) -0.0029(11) -0.0038(12)
C94 0.018(2) 0.0179(15) 0.0188(14) -0.0047(12) -0.0023(12) -0.0060(12)
C95 0.016(2) 0.020(2) 0.0190(15) -0.0045(12) -0.0017(11) -0.0045(12)
C96 0.017(2) 0.020(2) 0.023(2) -0.0047(13) 0.0004(12) -0.0050(13)
C97 0.020(2) 0.021(2) 0.0190(15) -0.0038(12) -0.0026(12) -0.0075(13)
C98 0.018(2) 0.0187(15) 0.023(2) -0.0062(13) -0.0021(12) -0.0064(12)
C99 0.037(3) 0.107(5) 0.039(3) 0.032(3) -0.016(2) -0.050(3)
C100 0.031(3) 0.137(7) 0.046(3) 0.035(4) -0.020(2) -0.049(4)
C101 0.095(5) 0.145(8) 0.068(4) 0.042(5) -0.033(4) -0.105(6)
C102 0.028(3) 0.162(8) 0.033(3) 0.024(4) -0.005(2) -0.039(4)
C103 0.028(2) 0.023(2) 0.019(2) 0.0039(13) -0.0047(13) -0.0084(14)
C104 0.040(2) 0.019(2) 0.031(2) -0.001(2) -0.005(2) -0.003(2)
C105 0.039(2) 0.042(2) 0.025(2) 0.013(2) -0.009(2) -0.016(2)
C106 0.033(2) 0.036(2) 0.024(2) -0.004(2) -0.012(2) -0.006(2)
C107 0.019(2) 0.019(2) 0.023(2) -0.0051(13) -0.0026(12) -0.0042(13)
C108 0.021(2) 0.021(2) 0.027(2) -0.0060(14) 0.0006(13) -0.0016(14)
C109 0.031(2) 0.025(2) 0.025(2) -0.0084(15) -0.0058(15) -0.0055(15)
C110 0.025(2) 0.018(2) 0.028(2) -0.0029(14) -0.0030(14) -0.0043(14)
C111 0.021(2) 0.024(2) 0.028(2) -0.0053(14) -0.0013(13) -0.0113(14)
C112 0.026(2) 0.027(2) 0.057(3) -0.016(2) -0.005(2) -0.011(2)
C113 0.041(3) 0.040(3) 0.063(3) 0.000(2) -0.028(2) -0.019(2)
C114 0.053(3) 0.059(3) 0.049(3) -0.027(3) 0.025(2) -0.039(3)
C200 0.072(5) 0.108(7) 0.083(6) 0.010(5) -0.022(4) -0.027(5)
Cl21 0.0777(13) 0.113(2) 0.0559(10) 0.0053(10) -0.0027(9) -0.0107(12)
Cl22 0.111(2) 0.176(3) 0.0660(12) -0.0070(15) -0.0098(12) -0.079(2)
C300 0.160(10) 0.083(6) 0.074(5) -0.017(5) -0.020(6) -0.048(6)
Cl31 0.274(4) 0.0784(14) 0.094(2) 0.0141(12) -0.075(2) -0.098(2)
Cl32 0.163(3) 0.106(2) 0.105(2) -0.029(2) -0.062(2) 0.003(2)
Cl41 0.102(3) 0.064(2) 0.094(3) -0.025(2) -0.026(2) -0.018(2)
Cl42 0.058(2) 0.162(4) 0.094(3) -0.080(3) 0.006(2) -0.049(2)
Cl44 0.069(2) 0.082(2) 0.061(2) 0.001(2) -0.023(2) -0.018(2)
Cl43 0.061(2) 0.160(4) 0.045(2) -0.005(2) -0.0032(14) -0.038(2)

loop_
_atom_site_label
_atom_site_type_symbol
_atom_site_fract_x
_atom_site_fract_y
_atom_site_fract_z
_atom_site_U_iso_or_equiv
_atom_site_thermal_displace_type
_atom_site_occupancy
_atom_site_calc_flag
_atom_site_refinement_flags
_atom_site_disorder_group
Co1 Co 0.34570(3) 0.25681(3) 0.26249(2) 0.01581(11) Uani 1 d . .
Co2 Co 0.01082(3) 0.67670(3) 0.21164(2) 0.01667(11) Uani 1 d . .
O1 O 0.3817(2) 0.1675(2) 0.21487(10) 0.0187(5) Uani 1 d . .
O2 O -0.0627(2) 0.7242(2) 0.14827(11) 0.0206(5) Uani 1 d . .
O3 O 0.4746(2) 0.2299(2) 0.26687(10) 0.0184(5) Uani 1 d . .
O4 O 0.0256(2) 0.7914(2) 0.19729(11) 0.0199(5) Uani 1 d . .
O5 O 0.3453(2) 0.1651(2) 0.33230(10) 0.0186(5) Uani 1 d . .
O6 O -0.1032(2) 0.7215(2) 0.26337(11) 0.0199(5) Uani 1 d . .
N1 N 0.3579(2) 0.3382(2) 0.18694(12) 0.0168(5) Uani 1 d . .
N2 N 0.1158(2) 0.6384(2) 0.14988(12) 0.0183(5) Uani 1 d . .
N3 N 0.3220(2) 0.3398(2) 0.31430(12) 0.0169(5) Uani 1 d . .
N4 N 0.0857(2) 0.6439(2) 0.27444(12) 0.0169(5) Uani 1 d . .
N5 N 0.2165(2) 0.2692(2) 0.26757(12) 0.0172(5) Uani 1 d . .
N6 N -0.0236(2) 0.5693(2) 0.22815(13) 0.0177(5) Uani 1 d . .
C1 C 0.4042(2) 0.1983(2) 0.15893(14) 0.0178(6) Uani 1 d . .
C2 C 0.3965(2) 0.2928(2) 0.14200(14) 0.0182(6) Uani 1 d . .
C3 C 0.4298(3) 0.3303(3) 0.08258(15) 0.0213(7) Uani 1 d . .
H3 H 0.4271(3) 0.3920(3) 0.07191(15) 0.026 Uiso 1 calc R .
C4 C 0.4657(2) 0.2752(3) 0.04140(15) 0.0223(7) Uani 1 d . .
C5 C 0.4625(3) 0.1851(3) 0.05747(15) 0.0230(7) Uani 1 d . .
H5 H 0.4823(3) 0.1504(3) 0.02721(15) 0.028 Uiso 1 calc R .
C6 C 0.4326(2) 0.1452(2) 0.11417(14) 0.0197(6) Uani 1 d . .
C7 C 0.3342(2) 0.4349(2) 0.17651(14) 0.0165(6) Uani 1 d . .
C8 C 0.2457(2) 0.4918(2) 0.15903(14) 0.0171(6) Uani 1 d . .
H8 H 0.2083(2) 0.4663(2) 0.14785(14) 0.020 Uiso 1 calc R .
C9 C 0.2122(2) 0.5852(2) 0.15793(14) 0.0176(6) Uani 1 d . .
C10 C 0.2705(2) 0.6243(2) 0.16906(14) 0.0180(6) Uani 1 d . .
H10 H 0.2490(2) 0.6885(2) 0.16672(14) 0.022 Uiso 1 calc R .
C11 C 0.3604(2) 0.5677(2) 0.18364(15) 0.0194(6) Uani 1 d . .
H11 H 0.4007(2) 0.5942(2) 0.19040(15) 0.023 Uiso 1 calc R .
C12 C 0.3924(2) 0.4730(2) 0.18847(14) 0.0187(6) Uani 1 d . .
H12 H 0.4529(2) 0.4350(2) 0.19975(14) 0.022 Uiso 1 calc R .
C13 C 0.0865(3) 0.6553(2) 0.09729(15) 0.0202(6) Uani 1 d . .
C14 C -0.0140(2) 0.7008(2) 0.09859(15) 0.0199(6) Uani 1 d . .
C15 C -0.0569(3) 0.7172(3) 0.0472(2) 0.0248(7) Uani 1 d . .
C16 C 0.0035(3) 0.6896(3) -0.0027(2) 0.0282(8) Uani 1 d . .
H16 H -0.0237(3) 0.6981(3) -0.0369(2) 0.034 Uiso 1 calc R .
C17 C 0.1044(3) 0.6488(3) -0.0063(2) 0.0255(7) Uani 1 d . .
C18 C 0.1446(3) 0.6316(3) 0.04368(15) 0.0215(7) Uani 1 d . .
H18 H 0.2114(3) 0.6038(3) 0.04243(15) 0.026 Uiso 1 calc R .
C19 C 0.4295(3) 0.0483(2) 0.1303(2) 0.0233(7) Uani 1 d . .
C20 C 0.3284(3) 0.0512(3) 0.1579(2) 0.0305(8) Uani 1 d . .
H20A H 0.3273(3) -0.0110(3) 0.1681(2) 0.046 Uiso 1 calc R .
H20B H 0.2845(3) 0.0899(3) 0.1292(2) 0.046 Uiso 1 calc R .
H20C H 0.3093(3) 0.0766(3) 0.1940(2) 0.046 Uiso 1 calc R .
C21 C 0.4995(3) -0.0135(3) 0.1749(2) 0.0354(9) Uani 1 d . .
H21A H 0.4975(3) -0.0754(3) 0.1852(2) 0.053 Uiso 1 calc R .
H21B H 0.4817(3) 0.0118(3) 0.2110(2) 0.053 Uiso 1 calc R .
H21C H 0.5637(3) -0.0160(3) 0.1568(2) 0.053 Uiso 1 calc R .
C22 C 0.4578(4) 0.0044(3) 0.0756(2) 0.0362(10) Uani 1 d . .
H22A H 0.4549(4) -0.0573(3) 0.0878(2) 0.054 Uiso 1 calc R .
H22B H 0.5224(4) 0.0004(3) 0.0575(2) 0.054 Uiso 1 calc R .
H22C H 0.4141(4) 0.0420(3) 0.0466(2) 0.054 Uiso 1 calc R .
C23 C 0.5100(3) 0.3069(3) -0.0222(2) 0.0263(8) Uani 1 d . .
C24 C 0.6103(3) 0.2380(3) -0.0349(2) 0.0414(11) Uani 1 d . .
H24A H 0.6076(3) 0.1772(3) -0.0303(2) 0.062 Uiso 1 calc R .
H24B H 0.6494(3) 0.2353(3) -0.0069(2) 0.062 Uiso 1 calc R .
H24C H 0.6380(3) 0.2575(3) -0.0757(2) 0.062 Uiso 1 calc R .
C25 C 0.4498(4) 0.3120(4) -0.0670(2) 0.0427(11) Uani 1 d . .
H25A H 0.3856(4) 0.3559(4) -0.0591(2) 0.064 Uiso 1 calc R .
H25B H 0.4473(4) 0.2513(4) -0.0631(2) 0.064 Uiso 1 calc R .
H25C H 0.4782(4) 0.3319(4) -0.1075(2) 0.064 Uiso 1 calc R .
C26 C 0.5170(4) 0.4009(3) -0.0299(2) 0.0363(10) Uani 1 d . .
H26A H 0.4536(4) 0.4463(3) -0.0220(2) 0.054 Uiso 1 calc R .
H26B H 0.5453(4) 0.4194(3) -0.0707(2) 0.054 Uiso 1 calc R .
H26C H 0.5567(4) 0.3973(3) -0.0019(2) 0.054 Uiso 1 calc R .
C27 C -0.1650(3) 0.7627(3) 0.0489(2) 0.0316(9) Uani 1 d . .
C28 C -0.1960(4) 0.7658(5) -0.0092(2) 0.0521(14) Uani 1 d . .
H28A H -0.1644(4) 0.7992(5) -0.0429(2) 0.078 Uiso 1 calc R .
H28B H -0.2647(4) 0.7970(5) -0.0071(2) 0.078 Uiso 1 calc R .
H28C H -0.1784(4) 0.7031(5) -0.0147(2) 0.078 Uiso 1 calc R .
C29 C -0.1954(3) 0.8609(3) 0.0582(2) 0.0419(11) Uani 1 d . .
H29A H -0.1630(3) 0.8950(3) 0.0256(2) 0.063 Uiso 1 calc R .
H29B H -0.1785(3) 0.8591(3) 0.0962(2) 0.063 Uiso 1 calc R .
H29C H -0.2640(3) 0.8914(3) 0.0588(2) 0.063 Uiso 1 calc R .
C30 C -0.2161(3) 0.7098(4) 0.1002(2) 0.0367(10) Uani 1 d . .
H30A H -0.1969(3) 0.6470(4) 0.0945(2) 0.055 Uiso 1 calc R .
H30B H -0.2847(3) 0.7404(4) 0.1007(2) 0.055 Uiso 1 calc R .
H30C H -0.1992(3) 0.7082(4) 0.1381(2) 0.055 Uiso 1 calc R .
C31 C 0.1628(3) 0.6229(3) -0.0650(2) 0.0306(8) Uani 1 d . .
C32 C 0.2672(4) 0.6069(5) -0.0671(2) 0.056(2) Uani 1 d . .
H32A H 0.2729(4) 0.6630(5) -0.0632(2) 0.083 Uiso 1 calc R .
H32B H 0.3026(4) 0.5907(5) -0.1051(2) 0.083 Uiso 1 calc R .
H32C H 0.2930(4) 0.5569(5) -0.0343(2) 0.083 Uiso 1 calc R .
C33 C 0.1258(4) 0.6995(4) -0.1183(2) 0.0465(12) Uani 1 d . .
H33A H 0.1312(4) 0.7561(4) -0.1150(2) 0.070 Uiso 1 calc R .
H33B H 0.0593(4) 0.7100(4) -0.1184(2) 0.070 Uiso 1 calc R .
H33C H 0.1634(4) 0.6812(4) -0.1554(2) 0.070 Uiso 1 calc R .
C34 C 0.1538(4) 0.5362(4) -0.0710(2) 0.0470(12) Uani 1 d . .
H34A H 0.1909(4) 0.5188(4) -0.1084(2) 0.071 Uiso 1 calc R .
H34B H 0.0872(4) 0.5472(4) -0.0709(2) 0.071 Uiso 1 calc R .
H34C H 0.1776(4) 0.4866(4) -0.0374(2) 0.071 Uiso 1 calc R .
C41 C 0.4837(2) 0.2595(2) 0.31028(14) 0.0175(6) Uani 1 d . .
C42 C 0.3996(2) 0.3206(2) 0.33847(14) 0.0173(6) Uani 1 d . .
C43 C 0.4026(2) 0.3536(2) 0.38771(14) 0.0194(6) Uani 1 d . .
H43 H 0.3468(2) 0.3952(2) 0.40553(14) 0.023 Uiso 1 calc R .
C44 C 0.4867(3) 0.3249(2) 0.40922(15) 0.0216(7) Uani 1 d . .
C45 C 0.5708(3) 0.2671(2) 0.3789(2) 0.0212(7) Uani 1 d . .
H45 H 0.6290(3) 0.2500(2) 0.3932(2) 0.025 Uiso 1 calc R .
C46 C 0.5727(2) 0.2345(2) 0.32990(15) 0.0196(6) Uani 1 d . .
C47 C 0.2332(2) 0.4046(2) 0.33434(14) 0.0172(6) Uani 1 d . .
C48 C 0.2063(2) 0.4937(2) 0.30186(14) 0.0165(6) Uani 1 d . .
H48 H 0.2505(2) 0.5122(2) 0.27107(14) 0.020 Uiso 1 calc R .
C49 C 0.1154(2) 0.5568(2) 0.31366(14) 0.0163(6) Uani 1 d . .
C50 C 0.0521(2) 0.5309(2) 0.36116(15) 0.0197(6) Uani 1 d . .
H50 H -0.0103(2) 0.5730(2) 0.36957(15) 0.024 Uiso 1 calc R .
C51 C 0.0815(2) 0.4431(2) 0.39589(15) 0.0209(7) Uani 1 d . .
H51 H 0.0398(2) 0.4264(2) 0.42935(15) 0.025 Uiso 1 calc R .
C52 C 0.1712(2) 0.3789(2) 0.38255(14) 0.0196(6) Uani 1 d . .
H52 H 0.1898(2) 0.3185(2) 0.40599(14) 0.024 Uiso 1 calc R .
C53 C 0.1176(2) 0.7097(2) 0.27412(14) 0.0170(6) Uani 1 d . .
C54 C 0.0791(2) 0.7931(2) 0.23144(15) 0.0187(6) Uani 1 d . .
C55 C 0.1007(3) 0.8719(2) 0.2285(2) 0.0222(7) Uani 1 d . .
C56 C 0.1643(3) 0.8608(3) 0.2639(2) 0.0259(7) Uani 1 d . .
H56 H 0.1802(3) 0.9123(3) 0.2622(2) 0.031 Uiso 1 calc R .
C57 C 0.2086(3) 0.7769(3) 0.3034(2) 0.0245(7) Uani 1 d . .
C58 C 0.1825(3) 0.7038(2) 0.3093(2) 0.0210(7) Uani 1 d . .
H58 H 0.2081(3) 0.6489(2) 0.3372(2) 0.025 Uiso 1 calc R .
C59 C 0.4888(3) 0.3486(3) 0.4672(2) 0.0270(8) Uani 1 d . .
C60 C 0.4414(4) 0.2916(3) 0.5187(2) 0.0449(12) Uani 1 d . .
H60A H 0.4417(4) 0.3053(3) 0.5566(2) 0.067 Uiso 1 calc R .
H60B H 0.4765(4) 0.2262(3) 0.5193(2) 0.067 Uiso 1 calc R .
H60C H 0.3760(4) 0.3073(3) 0.5129(2) 0.067 Uiso 1 calc R .
C61 C 0.5897(4) 0.3273(3) 0.4781(2) 0.0435(12) Uani 1 d . .
H61A H 0.5871(4) 0.3437(3) 0.5156(2) 0.065 Uiso 1 calc R .
H61B H 0.6201(4) 0.3630(3) 0.4453(2) 0.065 Uiso 1 calc R .
H61C H 0.6263(4) 0.2618(3) 0.4802(2) 0.065 Uiso 1 calc R .
C62 C 0.4331(3) 0.4505(3) 0.4672(2) 0.0247(7) Uani 1 d . .
H62A H 0.4355(3) 0.4640(3) 0.5047(2) 0.037 Uiso 1 calc R .
H62B H 0.3670(3) 0.4652(3) 0.4631(2) 0.037 Uiso 1 calc R .
H62C H 0.4610(3) 0.4875(3) 0.4339(2) 0.037 Uiso 1 calc R .
C63 C 0.6623(3) 0.1698(2) 0.2998(2) 0.0243(7) Uani 1 d . .
C64 C 0.6534(3) 0.0758(3) 0.3112(2) 0.0359(10) Uani 1 d . .
H64A H 0.7107(3) 0.0338(3) 0.2920(2) 0.054 Uiso 1 calc R .
H64B H 0.5983(3) 0.0823(3) 0.2947(2) 0.054 Uiso 1 calc R .
H64C H 0.6455(3) 0.0513(3) 0.3541(2) 0.054 Uiso 1 calc R .
C65 C 0.6774(3) 0.2081(3) 0.2327(2) 0.0328(9) Uani 1 d . .
H65A H 0.7352(3) 0.1657(3) 0.2142(2) 0.049 Uiso 1 calc R .
H65B H 0.6836(3) 0.2679(3) 0.2259(2) 0.049 Uiso 1 calc R .
H65C H 0.6232(3) 0.2152(3) 0.2150(2) 0.049 Uiso 1 calc R .
C66 C 0.7508(3) 0.1560(3) 0.3252(2) 0.0317(8) Uani 1 d . .
H66A H 0.8068(3) 0.1142(3) 0.3049(2) 0.047 Uiso 1 calc R .
H66B H 0.7438(3) 0.1297(3) 0.3679(2) 0.047 Uiso 1 calc R .
H66C H 0.7580(3) 0.2152(3) 0.3189(2) 0.047 Uiso 1 calc R .
C67 C 0.0551(3) 0.9620(3) 0.1860(2) 0.0283(8) Uani 1 d . .
C68 C 0.0798(4) 1.0396(3) 0.1943(3) 0.0505(14) Uani 1 d . .
H68A H 0.0576(4) 1.0483(3) 0.2355(3) 0.076 Uiso 1 calc R .
H68B H 0.0489(4) 1.0964(3) 0.1671(3) 0.076 Uiso 1 calc R .
H68C H 0.1485(4) 1.0240(3) 0.1858(3) 0.076 Uiso 1 calc R .
C69 C -0.0529(3) 0.9910(3) 0.1982(2) 0.0350(9) Uani 1 d . .
H69A H -0.0749(3) 0.9983(3) 0.2397(2) 0.052 Uiso 1 calc R .
H69B H -0.0715(3) 0.9440(3) 0.1914(2) 0.052 Uiso 1 calc R .
H69C H -0.0813(3) 1.0495(3) 0.1715(2) 0.052 Uiso 1 calc R .
C70 C 0.0904(4) 0.9505(3) 0.1217(2) 0.0437(11) Uani 1 d . .
H70A H 0.0753(4) 0.9009(3) 0.1153(2) 0.065 Uiso 1 calc R .
H70B H 0.1591(4) 0.9353(3) 0.1136(2) 0.065 Uiso 1 calc R .
H70C H 0.0595(4) 1.0078(3) 0.0948(2) 0.065 Uiso 1 calc R .
C71 C 0.2827(3) 0.7741(3) 0.3374(2) 0.0372(10) Uani 1 d . .
C72 C 0.3285(4) 0.6778(4) 0.3740(3) 0.0550(15) Uani 1 d . .
H72A H 0.2796(4) 0.6595(4) 0.4030(3) 0.083 Uiso 1 calc R .
H72B H 0.3757(4) 0.6783(4) 0.3949(3) 0.083 Uiso 1 calc R .
H72C H 0.3593(4) 0.6341(4) 0.3473(3) 0.083 Uiso 1 calc R .
C73 C 0.3620(4) 0.7988(5) 0.2931(3) 0.061(2) Uani 1 d . .
H73A H 0.4095(4) 0.7969(5) 0.3148(3) 0.091 Uiso 1 calc R .
H73B H 0.3356(4) 0.8606(5) 0.2693(3) 0.091 Uiso 1 calc R .
H73C H 0.3918(4) 0.7546(5) 0.2667(3) 0.091 Uiso 1 calc R .
C74 C 0.2359(5) 0.8451(5) 0.3779(3) 0.067(2) Uani 1 d . .
H74A H 0.1849(5) 0.8300(5) 0.4065(3) 0.100 Uiso 1 calc R .
H74B H 0.2097(5) 0.9064(5) 0.3534(3) 0.100 Uiso 1 calc R .
H74C H 0.2833(5) 0.8440(5) 0.3993(3) 0.100 Uiso 1 calc R .
C81 C 0.2624(2) 0.1592(2) 0.35253(14) 0.0188(6) Uani 1 d . .
C82 C 0.1882(3) 0.2169(2) 0.31697(14) 0.0194(6) Uani 1 d . .
C83 C 0.0948(3) 0.2167(3) 0.3359(2) 0.0253(7) Uani 1 d . .
H83 H 0.0463(3) 0.2539(3) 0.3120(2) 0.030 Uiso 1 calc R .
C84 C 0.0753(3) 0.1624(3) 0.3890(2) 0.0350(10) Uani 1 d . .
C85 C 0.1504(3) 0.1053(3) 0.4236(2) 0.0311(9) Uani 1 d . .
H85 H 0.1356(3) 0.0674(3) 0.4600(2) 0.037 Uiso 1 calc R .
C86 C 0.2423(3) 0.1017(3) 0.4076(2) 0.0226(7) Uani 1 d . .
C87 C 0.1506(2) 0.3341(2) 0.22951(14) 0.0172(6) Uani 1 d . .
C88 C 0.0874(2) 0.4142(2) 0.24802(14) 0.0174(6) Uani 1 d . .
H88 H 0.0838(2) 0.4208(2) 0.28739(14) 0.021 Uiso 1 calc R .
C89 C 0.0299(2) 0.4844(2) 0.20977(15) 0.0183(6) Uani 1 d . .
C90 C 0.0295(2) 0.4725(2) 0.1534(2) 0.0201(6) Uani 1 d . .
H90 H -0.0110(2) 0.5197(2) 0.1272(2) 0.024 Uiso 1 calc R .
C91 C 0.0892(3) 0.3907(2) 0.1361(2) 0.0215(7) Uani 1 d . .
H91 H 0.0876(3) 0.3815(2) 0.0983(2) 0.026 Uiso 1 calc R .
C92 C 0.1518(2) 0.3214(2) 0.17323(15) 0.0191(6) Uani 1 d . .
H92 H 0.1942(2) 0.2668(2) 0.16027(15) 0.023 Uiso 1 calc R .
C93 C -0.1160(2) 0.5898(2) 0.24947(15) 0.0179(6) Uani 1 d . .
C94 C -0.1593(2) 0.6783(2) 0.26635(15) 0.0183(6) Uani 1 d . .
C95 C -0.2593(2) 0.7138(2) 0.28426(15) 0.0190(6) Uani 1 d . .
C96 C -0.3088(2) 0.6586(2) 0.2867(2) 0.0210(7) Uani 1 d . .
H96 H -0.3754(2) 0.6815(2) 0.2983(2) 0.025 Uiso 1 calc R .
C97 C -0.2665(2) 0.5695(2) 0.27301(15) 0.0197(6) Uani 1 d . .
C98 C -0.1707(2) 0.5350(2) 0.2547(2) 0.0196(6) Uani 1 d . .
H98 H -0.1413(2) 0.4755(2) 0.2457(2) 0.024 Uiso 1 calc R .
C99 C -0.0248(4) 0.1606(5) 0.4124(2) 0.061(2) Uani 1 d . .
C100 C -0.0983(4) 0.2367(6) 0.3741(3) 0.075(2) Uani 1 d . .
H10A H -0.0979(4) 0.2968(6) 0.3744(3) 0.112 Uiso 1 calc R .
H10B H -0.1614(4) 0.2345(6) 0.3905(3) 0.112 Uiso 1 calc R .
H10C H -0.0821(4) 0.2271(6) 0.3331(3) 0.112 Uiso 1 calc R .
C101 C -0.0245(6) 0.0663(7) 0.4124(3) 0.093(3) Uani 1 d . .
H10D H -0.0882(6) 0.0645(7) 0.4273(3) 0.139 Uiso 1 calc R .
H10E H 0.0203(6) 0.0189(7) 0.4381(3) 0.139 Uiso 1 calc R .
H10F H -0.0055(6) 0.0552(7) 0.3718(3) 0.139 Uiso 1 calc R .
C102 C -0.0548(4) 0.1796(7) 0.4763(2) 0.082(3) Uani 1 d . .
H10G H -0.0547(4) 0.2401(7) 0.4757(2) 0.124 Uiso 1 calc R .
H10H H -0.0102(4) 0.1325(7) 0.5023(2) 0.124 Uiso 1 calc R .
H10I H -0.1186(4) 0.1781(7) 0.4913(2) 0.124 Uiso 1 calc R .
C103 C 0.3204(3) 0.0430(3) 0.4466(2) 0.0252(7) Uani 1 d . .
C104 C 0.4048(3) -0.0199(3) 0.4107(2) 0.0336(9) Uani 1 d . .
H10J H 0.4280(3) 0.0175(3) 0.3750(2) 0.050 Uiso 1 calc R .
H10K H 0.3846(3) -0.0620(3) 0.3990(2) 0.050 Uiso 1 calc R .
H10L H 0.4557(3) -0.0551(3) 0.4353(2) 0.050 Uiso 1 calc R .
C105 C 0.2859(3) -0.0171(3) 0.5019(2) 0.0381(10) Uani 1 d . .
H10M H 0.3377(3) -0.0534(3) 0.5255(2) 0.057 Uiso 1 calc R .
H10N H 0.2649(3) -0.0582(3) 0.4897(2) 0.057 Uiso 1 calc R .
H10O H 0.2329(3) 0.0219(3) 0.5258(2) 0.057 Uiso 1 calc R .
C106 C 0.3540(3) 0.1067(3) 0.4671(2) 0.0319(9) Uani 1 d . .
H10P H 0.3764(3) 0.1458(3) 0.4321(2) 0.048 Uiso 1 calc R .
H10Q H 0.4057(3) 0.0693(3) 0.4907(2) 0.048 Uiso 1 calc R .
H10R H 0.3012(3) 0.1451(3) 0.4914(2) 0.048 Uiso 1 calc R .
C107 C -0.3065(2) 0.8116(2) 0.2961(2) 0.0210(6) Uani 1 d . .
C108 C -0.4147(3) 0.8391(3) 0.3106(2) 0.0256(7) Uani 1 d . .
H10S H -0.4395(3) 0.8354(3) 0.2771(2) 0.038 Uiso 1 calc R .
H10T H -0.4429(3) 0.9020(3) 0.3173(2) 0.038 Uiso 1 calc R .
H10U H -0.4306(3) 0.7973(3) 0.3465(2) 0.038 Uiso 1 calc R .
C109 C -0.2700(3) 0.8179(3) 0.3490(2) 0.0274(8) Uani 1 d . .
H10V H -0.3004(3) 0.8805(3) 0.3564(2) 0.041 Uiso 1 calc R .
H10W H -0.2013(3) 0.8025(3) 0.3402(2) 0.041 Uiso 1 calc R .
H10X H -0.2849(3) 0.7749(3) 0.3845(2) 0.041 Uiso 1 calc R .
C110 C -0.2840(3) 0.8777(2) 0.2392(2) 0.0255(7) Uani 1 d . .
H11A H -0.3082(3) 0.8722(2) 0.2061(2) 0.038 Uiso 1 calc R .
H11B H -0.2154(3) 0.8623(2) 0.2296(2) 0.038 Uiso 1 calc R .
H11C H -0.3142(3) 0.9408(2) 0.2455(2) 0.038 Uiso 1 calc R .
C111 C -0.3313(3) 0.5179(3) 0.2756(2) 0.0236(7) Uani 1 d . .
C112 C -0.2754(3) 0.4181(3) 0.2690(2) 0.0347(9) Uani 1 d . .
H11D H -0.3195(3) 0.3878(3) 0.2710(2) 0.052 Uiso 1 calc R .
H11E H -0.2367(3) 0.3858(3) 0.3013(2) 0.052 Uiso 1 calc R .
H11F H -0.2342(3) 0.4171(3) 0.2306(2) 0.052 Uiso 1 calc R .
C113 C -0.3906(4) 0.5672(3) 0.2240(3) 0.0447(12) Uani 1 d . .
H11G H -0.4327(4) 0.5352(3) 0.2249(3) 0.067 Uiso 1 calc R .
H11H H -0.3482(4) 0.5673(3) 0.1860(3) 0.067 Uiso 1 calc R .
H11I H -0.4285(4) 0.6306(3) 0.2282(3) 0.067 Uiso 1 calc R .
C114 C -0.39748(8) 0.51533(8) 0.33524(4) 0.0499(14) Uani 1 d . .
H11J H -0.43811(8) 0.48199(8) 0.33569(4) 0.075 Uiso 1 calc R .
H11K H -0.43692(8) 0.57813(8) 0.34005(4) 0.075 Uiso 1 calc R .
H11L H -0.35958(8) 0.48425(8) 0.36797(4) 0.075 Uiso 1 calc R .
C200 C -0.03616(8) 0.75174(8) 0.39637(4) 0.094(3) Uani 1 d R .
H20D H -0.05033(8) 0.73094(8) 0.36509(4) 0.113 Uiso 1 calc R .
H20E H 0.03189(8) 0.71966(8) 0.40030(4) 0.113 Uiso 1 calc R .
Cl21 Cl -0.10332(8) 0.72990(8) 0.46157(4) 0.0958(7) Uani 1 d R .
Cl22 Cl -0.06446(8) 0.87144(8) 0.37817(4) 0.1131(9) Uani 1 d R .
C300 C -0.14556(8) 1.04854(8) 0.04607(4) 0.103(3) Uani 1 d R .
H30D H -0.09888(8) 0.99127(8) 0.06521(4) 0.124 Uiso 1 calc R .
H30E H -0.16346(8) 1.03587(8) 0.01263(4) 0.124 Uiso 1 calc R .
Cl31 Cl -0.09556(8) 1.13724(8) 0.01927(4) 0.1355(13) Uani 1 d R .
Cl32 Cl -0.24986(8) 1.08934(8) 0.09987(4) 0.1319(12) Uani 1 d R .
C400 C -0.19994(8) 0.52812(8) 0.41752(4) 0.050 Uiso 0.50 d PR 1
H40A H -0.26216(8) 0.57155(8) 0.40608(4) 0.060 Uiso 0.50 calc PR 1
H40B H -0.15170(8) 0.53101(8) 0.38202(4) 0.060 Uiso 0.50 calc PR 1
Cl41 Cl -0.20266(8) 0.42054(8) 0.43787(4) 0.0861(11) Uani 0.50 d PR 1
Cl42 Cl -0.17328(8) 0.56475(8) 0.47545(4) 0.0935(15) Uani 0.50 d PR 1
C401 C -0.15864(8) 0.52832(8) 0.48652(4) 0.050 Uiso 0.50 d PR 2
H40C H -0.09371(8) 0.52926(8) 0.47908(4) 0.060 Uiso 0.50 calc PR 2
H40D H -0.19962(8) 0.57874(8) 0.50752(4) 0.060 Uiso 0.50 calc PR 2
Cl44 Cl -0.15700(8) 0.43156(8) 0.53233(4) 0.0741(9) Uani 0.50 d PR 2
Cl43 Cl -0.19668(8) 0.55475(8) 0.41665(4) 0.0933(15) Uani 0.50 d PR 2

loop_
_atom_type_symbol
_atom_type_description
_atom_type_scat_dispersion_real
_atom_type_scat_dispersion_imag
_atom_type_scat_source
C C 0.0033 0.0016 'International Tables Vol C Tables 4.2.6.8 and 6.1.1.4'
H H 0.0000 0.0000 'International Tables Vol C Tables 4.2.6.8 and 6.1.1.4'
N N 0.0061 0.0033 'International Tables Vol C Tables 4.2.6.8 and 6.1.1.4'
O O 0.0106 0.0060 'International Tables Vol C Tables 4.2.6.8 and 6.1.1.4'
Co Co 0.3494 0.9721 'International Tables Vol C Tables 4.2.6.8 and 6.1.1.4'
Cl Cl 0.1484 0.1585 'International Tables Vol C Tables 4.2.6.8 and 6.1.1.4'

loop_
_geom_angle_atom_site_label_1
_geom_angle_atom_site_label_2
_geom_angle_atom_site_label_3
_geom_angle
O5 Co1 O3 87.64(10)
O5 Co1 O1 90.02(10)
O3 Co1 O1 90.61(10)
O5 Co1 N5 84.10(11)
O3 Co1 N5 171.70(11)
O1 Co1 N5 88.61(11)
O5 Co1 N1 172.92(11)
O3 Co1 N1 88.98(11)
O1 Co1 N1 83.80(11)
N5 Co1 N1 99.14(12)
O5 Co1 N3 87.03(11)
O3 Co1 N3 83.76(11)
O1 Co1 N3 173.74(11)
N5 Co1 N3 96.57(12)
N1 Co1 N3 98.78(12)
O4 Co2 O2 88.83(11)
O4 Co2 O6 89.35(11)
O2 Co2 O6 87.75(11)
O4 Co2 N4 83.96(11)
O2 Co2 N4 172.75(12)
O6 Co2 N4 91.49(11)
O4 Co2 N2 90.38(12)
O2 Co2 N2 84.03(11)
O6 Co2 N2 171.78(11)
N4 Co2 N2 96.65(12)
O4 Co2 N6 171.80(11)
O2 Co2 N6 86.92(12)
O6 Co2 N6 83.49(11)
N4 Co2 N6 100.15(12)
N2 Co2 N6 96.15(12)
C1 O1 Co1 113.1(2)
C14 O2 Co2 112.8(2)
C41 O3 Co1 111.8(2)
C54 O4 Co2 113.4(2)
C81 O5 Co1 113.2(2)
C94 O6 Co2 110.6(2)
C2 N1 C7 120.9(3)
C2 N1 Co1 112.0(2)
C7 N1 Co1 127.1(2)
C13 N2 C9 120.8(3)
C13 N2 Co2 111.9(2)
C9 N2 Co2 126.6(2)
C42 N3 C47 120.4(3)
C42 N3 Co1 111.0(2)
C47 N3 Co1 127.9(2)
C53 N4 C49 121.2(3)
C53 N4 Co2 112.6(2)
C49 N4 Co2 125.9(2)
C82 N5 C87 120.6(3)
C82 N5 Co1 112.4(2)
C87 N5 Co1 126.4(2)
C93 N6 C89 120.1(3)
C93 N6 Co2 110.6(2)
C89 N6 Co2 127.9(2)
O1 C1 C6 123.9(3)
O1 C1 C2 116.7(3)
C6 C1 C2 119.3(3)
N1 C2 C3 125.8(3)
N1 C2 C1 113.4(3)
C3 C2 C1 120.8(3)
C4 C3 C2 118.6(3)
C3 C4 C5 119.5(3)
C3 C4 C23 122.4(3)
C5 C4 C23 118.2(3)
C6 C5 C4 124.2(3)
C5 C6 C1 116.9(3)
C5 C6 C19 123.2(3)
C1 C6 C19 119.9(3)
C12 C7 C8 119.9(3)
C12 C7 N1 121.8(3)
C8 C7 N1 118.0(3)
C9 C8 C7 120.4(3)
C8 C9 C10 120.0(3)
C8 C9 N2 118.8(3)
C10 C9 N2 121.1(3)
C11 C10 C9 119.2(3)
C12 C11 C10 121.2(3)
C11 C12 C7 119.1(3)
N2 C13 C18 126.3(3)
N2 C13 C14 113.7(3)
C18 C13 C14 120.0(3)
O2 C14 C15 122.7(3)
O2 C14 C13 117.0(3)
C15 C14 C13 120.3(3)
C16 C15 C14 116.5(3)
C16 C15 C27 122.9(3)
C14 C15 C27 120.7(3)
C15 C16 C17 124.4(3)
C18 C17 C16 118.5(3)
C18 C17 C31 122.7(3)
C16 C17 C31 118.8(3)
C17 C18 C13 120.1(3)
C6 C19 C22 112.1(3)
C6 C19 C20 110.1(3)
C22 C19 C20 107.5(3)
C6 C19 C21 109.5(3)
C22 C19 C21 107.7(3)
C20 C19 C21 109.9(3)
C24 C23 C26 107.9(4)
C24 C23 C25 109.1(4)
C26 C23 C25 109.5(4)
C24 C23 C4 109.4(3)
C26 C23 C4 111.3(3)
C25 C23 C4 109.5(3)
C30 C27 C29 109.1(4)
C30 C27 C15 111.0(3)
C29 C27 C15 108.3(4)
C30 C27 C28 107.5(4)
C29 C27 C28 109.2(4)
C15 C27 C28 111.6(3)
C34 C31 C17 108.6(4)
C34 C31 C32 109.6(4)
C17 C31 C32 111.4(3)
C34 C31 C33 108.6(4)
C17 C31 C33 110.8(4)
C32 C31 C33 108.0(4)
O3 C41 C46 123.0(3)
O3 C41 C42 117.2(3)
C46 C41 C42 119.8(3)
N3 C42 C43 126.0(3)
N3 C42 C41 113.1(3)
C43 C42 C41 120.9(3)
C44 C43 C42 119.4(3)
C43 C44 C45 118.9(3)
C43 C44 C59 120.2(3)
C45 C44 C59 120.8(3)
C46 C45 C44 124.2(3)
C45 C46 C41 116.6(3)
C45 C46 C63 123.3(3)
C41 C46 C63 120.0(3)
C48 C47 C52 119.8(3)
C48 C47 N3 118.1(3)
C52 C47 N3 122.0(3)
C47 C48 C49 121.0(3)
C48 C49 C50 119.4(3)
C48 C49 N4 119.6(3)
C50 C49 N4 120.8(3)
C51 C50 C49 119.3(3)
C50 C51 C52 121.2(3)
C51 C52 C47 119.2(3)
N4 C53 C58 127.1(3)
N4 C53 C54 112.9(3)
C58 C53 C54 120.0(3)
O4 C54 C55 123.3(3)
O4 C54 C53 116.8(3)
C55 C54 C53 119.9(3)
C56 C55 C54 116.5(3)
C56 C55 C67 123.7(3)
C54 C55 C67 119.8(3)
C55 C56 C57 124.5(3)
C58 C57 C56 118.7(3)
C58 C57 C71 123.1(3)
C56 C57 C71 118.2(3)
C57 C58 C53 120.1(3)
C44 C59 C62 111.0(3)
C44 C59 C61 112.8(3)
C62 C59 C61 107.6(3)
C44 C59 C60 107.5(3)
C62 C59 C60 108.6(3)
C61 C59 C60 109.3(4)
C46 C63 C64 108.9(3)
C46 C63 C65 110.7(3)
C64 C63 C65 110.1(3)
C46 C63 C66 111.7(3)
C64 C63 C66 107.7(3)
C65 C63 C66 107.7(3)
C70 C67 C68 108.0(4)
C70 C67 C69 110.1(4)
C68 C67 C69 107.2(4)
C70 C67 C55 110.0(3)
C68 C67 C55 111.3(3)
C69 C67 C55 110.2(3)
C73 C71 C57 109.4(4)
C73 C71 C72 107.1(5)
C57 C71 C72 111.6(4)
C73 C71 C74 108.7(5)
C57 C71 C74 109.3(4)
C72 C71 C74 110.8(5)
O5 C81 C86 123.4(3)
O5 C81 C82 116.3(3)
C86 C81 C82 120.2(3)
N5 C82 C83 125.8(3)
N5 C82 C81 113.6(3)
C83 C82 C81 120.5(3)
C84 C83 C82 119.3(3)
C83 C84 C85 119.1(4)
C83 C84 C99 121.8(4)
C85 C84 C99 119.1(4)
C86 C85 C84 124.5(3)
C85 C86 C81 116.3(3)
C85 C86 C103 123.5(3)
C81 C86 C103 120.2(3)
C88 C87 C92 119.9(3)
C88 C87 N5 118.6(3)
C92 C87 N5 121.4(3)
C89 C88 C87 120.8(3)
C88 C89 C90 119.9(3)
C88 C89 N6 118.3(3)
C90 C89 N6 121.7(3)
C91 C90 C89 119.1(3)
C90 C91 C92 121.3(3)
C87 C92 C91 118.8(3)
N6 C93 C98 126.4(3)
N6 C93 C94 112.9(3)
C98 C93 C94 120.7(3)
O6 C94 C95 123.9(3)
O6 C94 C93 116.7(3)
C95 C94 C93 119.5(3)
C96 C95 C94 117.0(3)
C96 C95 C107 123.6(3)
C94 C95 C107 119.4(3)
C95 C96 C97 124.2(3)
C98 C97 C96 119.5(3)
C98 C97 C111 122.3(3)
C96 C97 C111 118.1(3)
C97 C98 C93 119.0(3)
C101 C99 C84 108.8(6)
C101 C99 C102 110.2(5)
C84 C99 C102 109.5(4)
C101 C99 C100 110.1(5)
C84 C99 C100 111.4(4)
C102 C99 C100 106.7(6)
C105 C103 C86 111.9(3)
C105 C103 C104 108.3(3)
C86 C103 C104 109.9(3)
C105 C103 C106 108.4(3)
C86 C103 C106 109.2(3)
C104 C103 C106 109.1(3)
C109 C107 C95 109.9(3)
C109 C107 C108 108.3(3)
C95 C107 C108 111.3(3)
C109 C107 C110 111.3(3)
C95 C107 C110 108.0(3)
C108 C107 C110 108.1(3)
C97 C111 C112 112.2(3)
C97 C111 C114 111.2(3)
C112 C111 C114 107.1(3)
C97 C111 C113 108.2(3)
C112 C111 C113 108.3(4)
C114 C111 C113 109.7(3)
Cl21 C200 Cl22 106.3
Cl31 C300 Cl32 107.4
Cl41 C400 Cl42 113.8
Cl44 C401 Cl43 119.3

loop_
_geom_bond_atom_site_label_1
_geom_bond_atom_site_label_2
_geom_bond_distance
Co1 O5 1.895(2)
Co1 O3 1.897(2)
Co1 O1 1.905(2)
Co1 N5 1.916(3)
Co1 N1 1.926(3)
Co1 N3 1.934(3)
Co2 O4 1.898(2)
Co2 O2 1.898(2)
Co2 O6 1.900(2)
Co2 N4 1.927(3)
Co2 N2 1.937(3)
Co2 N6 1.939(3)
O1 C1 1.295(4)
O2 C14 1.301(4)
O3 C41 1.300(4)
O4 C54 1.298(4)
O5 C81 1.299(4)
O6 C94 1.301(4)
N1 C2 1.343(4)
N1 C7 1.425(4)
N2 C13 1.342(4)
N2 C9 1.429(4)
N3 C42 1.344(4)
N3 C47 1.431(4)
N4 C53 1.344(4)
N4 C49 1.425(4)
N5 C82 1.338(4)
N5 C87 1.421(4)
N6 C93 1.343(4)
N6 C89 1.421(4)
C1 C6 1.425(4)
C1 C2 1.438(5)
C2 C3 1.432(4)
C3 C4 1.371(5)
C4 C5 1.425(5)
C4 C23 1.539(5)
C5 C6 1.379(5)
C6 C19 1.531(5)
C7 C12 1.396(5)
C7 C8 1.400(5)
C8 C9 1.389(5)
C9 C10 1.399(5)
C10 C11 1.395(5)
C11 C12 1.395(5)
C13 C18 1.421(5)
C13 C14 1.436(5)
C14 C15 1.430(5)
C15 C16 1.381(5)
C15 C27 1.539(5)
C16 C17 1.431(5)
C17 C18 1.373(5)
C17 C31 1.531(5)
C19 C22 1.536(5)
C19 C20 1.543(6)
C19 C21 1.544(5)
C23 C24 1.532(6)
C23 C26 1.533(6)
C23 C25 1.534(6)
C27 C30 1.535(6)
C27 C29 1.536(7)
C27 C28 1.539(6)
C31 C34 1.516(7)
C31 C32 1.531(6)
C31 C33 1.540(6)
C41 C46 1.430(5)
C41 C42 1.435(4)
C42 C43 1.423(5)
C43 C44 1.371(5)
C44 C45 1.434(5)
C44 C59 1.531(5)
C45 C46 1.387(5)
C46 C63 1.525(5)
C47 C48 1.384(5)
C47 C52 1.395(4)
C48 C49 1.394(5)
C49 C50 1.399(4)
C50 C51 1.389(5)
C51 C52 1.394(5)
C53 C58 1.412(5)
C53 C54 1.447(5)
C54 C55 1.430(5)
C55 C56 1.367(5)
C55 C67 1.533(5)
C56 C57 1.434(5)
C57 C58 1.365(5)
C57 C71 1.531(5)
C59 C62 1.531(5)
C59 C61 1.534(6)
C59 C60 1.545(6)
C63 C64 1.532(5)
C63 C65 1.535(6)
C63 C66 1.539(5)
C67 C70 1.523(7)
C67 C68 1.528(6)
C67 C69 1.531(6)
C71 C73 1.530(7)
C71 C72 1.534(7)
C71 C74 1.542(8)
C81 C86 1.428(5)
C81 C82 1.439(5)
C82 C83 1.419(5)
C83 C84 1.367(5)
C84 C85 1.435(6)
C84 C99 1.535(6)
C85 C86 1.372(5)
C86 C103 1.532(5)
C87 C88 1.392(5)
C87 C92 1.394(5)
C88 C89 1.384(5)
C89 C90 1.398(5)
C90 C91 1.389(5)
C91 C92 1.402(5)
C93 C98 1.423(5)
C93 C94 1.446(5)
C94 C95 1.428(5)
C95 C96 1.380(5)
C95 C107 1.535(5)
C96 C97 1.424(5)
C97 C98 1.374(5)
C97 C111 1.530(5)
C99 C101 1.531(11)
C99 C102 1.547(9)
C99 C100 1.548(8)
C103 C105 1.528(5)
C103 C104 1.539(6)
C103 C106 1.549(6)
C107 C109 1.531(5)
C107 C108 1.537(5)
C107 C110 1.540(5)
C111 C112 1.535(5)
C111 C114 1.538(4)
C111 C113 1.542(6)
C200 Cl21 1.68
C200 Cl22 1.76
C300 Cl31 1.80
C300 Cl32 1.82
C400 Cl41 1.70
C400 Cl42 1.82
C401 Cl44 1.64
C401 Cl43 1.77
